data_7013514
loop_
_publ_author_name
'Miras, Haralampos N.'
'Derek Woollins, J.'
'Slawin, Alexandra M.'
'Raptis, Raphael'
'Baran, Peter'
'Kabanos, Themistoklis A.'

_publ_section_title
;
 A novel polyoxo(thio)molybdenum(V) sulfite compound: Synthesis and
 crystal structure of
 {[Mo2V(&#xFFFD;-S)2O2]6(&#xFFFD;3-SO3)4(&#xFFFD;-SO3)12}20? anion
;
_journal_issue 19
_journal_name_full 'Dalton Transactions'
_journal_page_first 3668
_journal_paper_doi 10.1039/b309473c
_journal_year 2003
_chemical_formula_moiety
;
[Me4N]2(NH4)2[W9O9(mu-S)8(mu3-O)4(mu-OH)8(H2O)].8H2O
;
_chemical_formula_sum 'C8 H58 N4 O30 S8 W9'
_chemical_formula_weight 2601.71
_chemical_name_systematic
;
?
;
_space_group_IT_number 87
_symmetry_cell_setting tetragonal
_symmetry_space_group_name_Hall '-I 4'
_symmetry_space_group_name_H-M 'I 4/m'
_atom_sites_solution_hydrogens geom
_atom_sites_solution_primary direct
_atom_sites_solution_secondary difmap
_audit_creation_method SHELXL-97
_cell_angle_alpha 90.00
_cell_angle_beta 90.00
_cell_angle_gamma 90.00
_cell_formula_units_Z 2
_cell_length_a 15.762(4)
_cell_length_b 15.762(4)
_cell_length_c 11.375(4)
_cell_measurement_temperature 299(2)
_cell_volume 2826.0(14)
_computing_cell_refinement 'BRUKER SMART-NT V5.0'
_computing_data_collection 'BRUKER SMART-NT V5.0'
_computing_data_reduction 'BRUKER SAINT-NT V5/6.0'
_computing_molecular_graphics 'BRUKER SHELXTL-NT V5.1'
_computing_publication_material 'BRUKER SHELXTL-NT V5.1'
_computing_structure_refinement 'SHELXL-97 (Sheldrick, 1997)'
_computing_structure_solution 'SHELXS-97 (Sheldrick, 1990)'
_diffrn_ambient_temperature 299(2)
_diffrn_measured_fraction_theta_full 0.980
_diffrn_measured_fraction_theta_max 0.980
_diffrn_measurement_device_type 'Bruker AXS SMART CCD area detector'
_diffrn_measurement_method 'phi and omega scans'
_diffrn_radiation_monochromator graphite
_diffrn_radiation_source 'fine-focus sealed tube'
_diffrn_radiation_type MoK\a
_diffrn_radiation_wavelength 0.71073
_diffrn_reflns_av_R_equivalents 0.0418
_diffrn_reflns_av_sigmaI/netI 0.0240
_diffrn_reflns_limit_h_max 20
_diffrn_reflns_limit_h_min -14
_diffrn_reflns_limit_k_max 20
_diffrn_reflns_limit_k_min -20
_diffrn_reflns_limit_l_max 10
_diffrn_reflns_limit_l_min -14
_diffrn_reflns_number 8523
_diffrn_reflns_theta_full 28.00
_diffrn_reflns_theta_max 28.00
_diffrn_reflns_theta_min 1.83
_exptl_absorpt_coefficient_mu 18.603
_exptl_absorpt_correction_T_max 0.1541
_exptl_absorpt_correction_T_min 0.0568
_exptl_absorpt_correction_type empirical
_exptl_crystal_colour orange
_exptl_crystal_density_diffrn 3.058
_exptl_crystal_density_method 'not measured'
_exptl_crystal_description polyhedron
_exptl_crystal_F_000 2336
_exptl_crystal_size_max 0.18
_exptl_crystal_size_mid 0.16
_exptl_crystal_size_min 0.14
_refine_diff_density_max 1.642
_refine_diff_density_min -1.026
_refine_diff_density_rms 0.239
_refine_ls_extinction_method none
_refine_ls_goodness_of_fit_ref 1.069
_refine_ls_hydrogen_treatment mixed
_refine_ls_matrix_type full
_refine_ls_number_parameters 82
_refine_ls_number_reflns 1758
_refine_ls_number_restraints 0
_refine_ls_restrained_S_all 1.069
_refine_ls_R_factor_all 0.0323
_refine_ls_R_factor_gt 0.0281
_refine_ls_shift/su_max 0.000
_refine_ls_shift/su_mean 0.000
_refine_ls_structure_factor_coef Fsqd
_refine_ls_weighting_details 'calc w=1/[\s^2^(Fo^2^)+(0.0426P)^2^+28.6075P] where P=(Fo^2^+2Fc^2^)/3'
_refine_ls_weighting_scheme calc
_refine_ls_wR_factor_gt 0.0797
_refine_ls_wR_factor_ref 0.0823
_reflns_number_gt 1575
_reflns_number_total 1758
_reflns_threshold_expression >2sigma(I)
_cod_data_source_file b309473c.txt
_cod_data_source_block rgr040
_cod_depositor_comments
;
The following automatic conversions were performed:
'_symmetry_cell_setting' value 'Tetragonal' changed to 'tetragonal'
according to '/home/saulius/struct/CIF-dictionaries/cif_core.dic'
dictionary named 'cif_core.dic' version 2.4.1 from 2010-06-29.

Automatic conversion script
Id: cif_fix_enum 1527 2010-12-29 10:47:43Z saulius 
;
_cod_original_cell_volume 2825.8(12)
_cod_original_sg_symbol_H-M I4/m
_cod_database_code 7013514

loop_
_symmetry_equiv_pos_as_xyz
'x, y, z'
'-x, -y, z'
'-y, x, z'
'y, -x, z'
'x+1/2, y+1/2, z+1/2'
'-x+1/2, -y+1/2, z+1/2'
'-y+1/2, x+1/2, z+1/2'
'y+1/2, -x+1/2, z+1/2'
'-x, -y, -z'
'x, y, -z'
'y, -x, -z'
'-y, x, -z'
'-x+1/2, -y+1/2, -z+1/2'
'x+1/2, y+1/2, -z+1/2'
'y+1/2, -x+1/2, -z+1/2'
'-y+1/2, x+1/2, -z+1/2'

loop_
_atom_site_label
_atom_site_type_symbol
_atom_site_fract_x
_atom_site_fract_y
_atom_site_fract_z
_atom_site_U_iso_or_equiv
_atom_site_adp_type
_atom_site_occupancy
_atom_site_symmetry_multiplicity
_atom_site_calc_flag
_atom_site_refinement_flags
_atom_site_disorder_assembly
_atom_site_disorder_group
W1 W 0.11931(2) 0.21930(2) 0.0000 0.03520(13) Uani 1 2 d S . .
W2 W -0.05732(2) 0.24238(2) 0.0000 0.03509(13) Uani 1 2 d S . .
W3 W 0.0000 0.0000 0.03400(8) 0.0340(2) Uani 0.50 4 d SP . .
S1 S 0.03001(11) 0.22233(11) 0.16297(15) 0.0393(4) Uani 1 1 d . . .
O1 O 0.0952(4) 0.0726(4) 0.0000 0.0323(13) Uani 1 2 d S . .
O2 O 0.2127(3) 0.1629(3) 0.1046(4) 0.0415(10) Uani 1 1 d . . .
H2O H 0.2092 0.1653 0.1782 0.062 Uiso 1 1 d R . .
O3 O 0.1586(5) 0.3203(5) 0.0000 0.0465(17) Uani 1 2 d S . .
O4 O -0.0686(5) 0.3512(5) 0.0000 0.0478(17) Uani 1 2 d S . .
O5 O 0.0000 0.0000 0.1816(9) 0.045(2) Uani 1 4 d S . .
O6 O 0.1986(9) 0.1447(9) 0.3394(11) 0.154(5) Uani 1 1 d . . .
N1 N 1.0000 0.5000 0.7500 0.038(2) Uani 1 4 d S . .
N2 N 0.7491(15) 0.410(2) 0.0000 0.095(10) Uani 0.50 2 d SP . .
C1 C 0.9676(6) 0.4299(5) 0.6748(7) 0.0547(19) Uani 1 1 d . . .
H1A H 1.0130 0.4080 0.6274 0.082 Uiso 1 1 calc R . .
H1B H 0.9233 0.4510 0.6247 0.082 Uiso 1 1 calc R . .
H1C H 0.9456 0.3854 0.7237 0.082 Uiso 1 1 calc R . .

loop_
_atom_site_aniso_label
_atom_site_aniso_U_11
_atom_site_aniso_U_22
_atom_site_aniso_U_33
_atom_site_aniso_U_23
_atom_site_aniso_U_13
_atom_site_aniso_U_12
W1 0.0354(2) 0.03075(19) 0.0395(2) 0.000 0.000 0.00122(14)
W2 0.0344(2) 0.0314(2) 0.0395(2) 0.000 0.000 -0.00194(13)
W3 0.0375(3) 0.0375(3) 0.0269(5) 0.000 0.000 0.000
S1 0.0426(9) 0.0380(8) 0.0374(8) -0.0045(6) -0.0002(7) 0.0003(7)
O1 0.026(3) 0.030(3) 0.041(3) 0.000 0.000 0.000(2)
O2 0.043(3) 0.036(2) 0.045(3) -0.003(2) -0.007(2) 0.000(2)
O3 0.040(4) 0.038(4) 0.061(5) 0.000 0.000 -0.001(3)
O4 0.047(4) 0.037(4) 0.060(5) 0.000 0.000 0.006(3)
O5 0.049(3) 0.049(3) 0.036(5) 0.000 0.000 0.000
O6 0.152(11) 0.168(12) 0.141(10) -0.023(9) -0.014(9) 0.001(9)
N1 0.036(3) 0.036(3) 0.042(6) 0.000 0.000 0.000
N2 0.041(12) 0.17(3) 0.069(16) 0.000 0.000 -0.015(16)
C1 0.063(5) 0.049(4) 0.052(4) -0.011(4) -0.004(4) -0.002(4)

loop_
_atom_type_symbol
_atom_type_description
_atom_type_scat_dispersion_real
_atom_type_scat_dispersion_imag
_atom_type_scat_source
C C 0.0033 0.0016 'International Tables Vol C Tables 4.2.6.8 and 6.1.1.4'
H H 0.0000 0.0000 'International Tables Vol C Tables 4.2.6.8 and 6.1.1.4'
N N 0.0061 0.0033 'International Tables Vol C Tables 4.2.6.8 and 6.1.1.4'
O O 0.0106 0.0060 'International Tables Vol C Tables 4.2.6.8 and 6.1.1.4'
S S 0.1246 0.1234 'International Tables Vol C Tables 4.2.6.8 and 6.1.1.4'
W W -0.8490 6.8722 'International Tables Vol C Tables 4.2.6.8 and 6.1.1.4'

loop_
_geom_angle_atom_site_label_1
_geom_angle_atom_site_label_2
_geom_angle_atom_site_label_3
_geom_angle
_geom_angle_site_symmetry_1
_geom_angle_site_symmetry_3
_geom_angle_publ_flag
O3 W1 O2 98.1(2) . . ?
O3 W1 O2 98.1(2) . 10 ?
O2 W1 O2 69.3(3) . 10 ?
O3 W1 S1 101.54(15) . 10 ?
O2 W1 S1 152.54(14) . 10 ?
O2 W1 S1 88.93(15) 10 10 ?
O3 W1 S1 101.54(15) . . ?
O2 W1 S1 88.93(15) . . ?
O2 W1 S1 152.54(14) 10 . ?
S1 W1 S1 105.54(9) 10 . ?
O3 W1 O1 168.1(3) . . ?
O2 W1 O1 72.20(18) . . ?
O2 W1 O1 72.20(18) 10 . ?
S1 W1 O1 85.54(10) 10 . ?
S1 W1 O1 85.54(10) . . ?
O3 W1 W2 103.8(3) . . ?
O2 W1 W2 138.86(14) . . ?
O2 W1 W2 138.86(14) 10 . ?
S1 W1 W2 52.97(4) 10 . ?
S1 W1 W2 52.97(4) . . ?
O1 W1 W2 88.12(15) . . ?
O3 W1 W2 121.5(3) . 11 ?
O2 W1 W2 40.14(13) . 11 ?
O2 W1 W2 40.14(13) 10 11 ?
S1 W1 W2 112.46(4) 10 11 ?
S1 W1 W2 112.46(4) . 11 ?
O1 W1 W2 46.55(15) . 11 ?
W2 W1 W2 134.670(18) . 11 ?
O4 W2 O2 98.1(3) . 12 ?
O4 W2 O2 98.1(3) . 3 ?
O2 W2 O2 69.1(3) 12 3 ?
O4 W2 S1 101.28(16) . . ?
O2 W2 S1 152.75(14) 12 . ?
O2 W2 S1 89.27(14) 3 . ?
O4 W2 S1 101.28(16) . 10 ?
O2 W2 S1 89.27(14) 12 10 ?
O2 W2 S1 152.75(14) 3 10 ?
S1 W2 S1 105.39(9) . 10 ?
O4 W2 O1 168.2(3) . 3 ?
O2 W2 O1 72.32(18) 12 3 ?
O2 W2 O1 72.32(18) 3 3 ?
S1 W2 O1 85.76(10) . 3 ?
S1 W2 O1 85.76(10) 10 3 ?
O4 W2 W1 103.3(3) . . ?
O2 W2 W1 139.24(14) 12 . ?
O2 W2 W1 139.24(14) 3 . ?
S1 W2 W1 52.90(4) . . ?
S1 W2 W1 52.90(4) 10 . ?
O1 W2 W1 88.48(15) 3 . ?
O4 W2 W1 121.3(3) . 3 ?
O2 W2 W1 39.96(13) 12 3 ?
O2 W2 W1 39.96(13) 3 3 ?
S1 W2 W1 112.85(4) . 3 ?
S1 W2 W1 112.85(4) 10 3 ?
O1 W2 W1 46.85(15) 3 3 ?
W1 W2 W1 135.330(18) . 3 ?
W3 W3 O5 180.0 9 . ?
W3 W3 O1 78.42(5) 9 9 ?
O5 W3 O1 101.58(5) . 9 ?
W3 W3 O1 78.42(5) 9 . ?
O5 W3 O1 101.58(5) . . ?
O1 W3 O1 156.84(9) 9 . ?
W3 W3 O1 78.42(5) 9 3 ?
O5 W3 O1 101.58(5) . 3 ?
O1 W3 O1 87.690(18) 9 3 ?
O1 W3 O1 87.690(18) . 3 ?
W3 W3 O1 78.42(5) 9 11 ?
O5 W3 O1 101.58(5) . 11 ?
O1 W3 O1 87.690(18) 9 11 ?
O1 W3 O1 87.690(18) . 11 ?
O1 W3 O1 156.84(9) 3 11 ?
W3 W3 O5 0.0 9 9 ?
O5 W3 O5 180.0 . 9 ?
O1 W3 O5 78.42(5) 9 9 ?
O1 W3 O5 78.42(5) . 9 ?
O1 W3 O5 78.42(5) 3 9 ?
O1 W3 O5 78.42(5) 11 9 ?
W1 S1 W2 74.13(6) . . ?
W3 O1 W3 23.16(9) 9 . ?
W3 O1 W2 135.5(3) 9 11 ?
W3 O1 W2 135.5(3) . 11 ?
W3 O1 W1 135.4(3) 9 . ?
W3 O1 W1 135.4(3) . . ?
W2 O1 W1 86.6(2) 11 . ?
W1 O2 W2 99.9(2) . 11 ?
W3 O5 W3 0.0 . 9 ?
C1 N1 C1 109.3(3) . 16_646 ?
C1 N1 C1 109.8(7) . 2_765 ?
C1 N1 C1 109.3(3) 16_646 2_765 ?
C1 N1 C1 109.3(4) . 15_566 ?
C1 N1 C1 109.8(7) 16_646 15_566 ?
C1 N1 C1 109.3(3) 2_765 15_566 ?

loop_
_geom_bond_atom_site_label_1
_geom_bond_atom_site_label_2
_geom_bond_distance
_geom_bond_site_symmetry_2
_geom_bond_publ_flag
W1 O3 1.707(7) . ?
W1 O2 2.091(5) . ?
W1 O2 2.091(5) 10 ?
W1 S1 2.3280(18) 10 ?
W1 S1 2.3280(18) . ?
W1 O1 2.343(6) . ?
W1 W2 2.8077(8) . ?
W1 W2 3.2063(9) 11 ?
W2 O4 1.724(7) . ?
W2 O2 2.098(5) 12 ?
W2 O2 2.098(5) 3 ?
W2 S1 2.3304(18) . ?
W2 S1 2.3304(18) 10 ?
W2 O1 2.332(6) 3 ?
W2 W1 3.2063(9) 3 ?
W3 W3 0.7735(18) 9 ?
W3 O5 1.679(10) . ?
W3 O1 1.927(6) 9 ?
W3 O1 1.927(6) . ?
W3 O1 1.927(6) 3 ?
W3 O1 1.927(6) 11 ?
W3 O5 2.452(10) 9 ?
O1 W3 1.927(6) 9 ?
O1 W2 2.332(6) 11 ?
O2 W2 2.098(5) 11 ?
O5 W3 2.452(10) 9 ?
N1 C1 1.488(8) . ?
N1 C1 1.488(8) 16_646 ?
N1 C1 1.488(8) 2_765 ?
N1 C1 1.488(8) 15_566 ?
